data_1565280
loop_
_publ_author_name
'Chrzanowska, Marta'
'Katafias, Anna'
'Kozakiewicz, Anna'
'van Eldik, Rudi'

_publ_section_title
;
 Steric and electronic tuning of the reactivity of [RuII(terpy)(N^N)Cl]Cl
 complexes
;
_journal_name_full 'Inorganica Chimica Acta'
_journal_page_first 119449
_journal_paper_doi 10.1016/j.ica.2020.119449
_journal_volume 504
_journal_year 2020
_chemical_formula_moiety 'C21 H27 Cl2 N5 O4 Ru'
_chemical_formula_sum 'C21 H27 Cl2 N5 O4 Ru'
_chemical_formula_weight 585.44
_space_group_crystal_system monoclinic
_space_group_IT_number 14
_space_group_name_Hall '-P 2ybc'
_space_group_name_H-M_alt 'P 1 21/c 1'
_atom_sites_solution_hydrogens mixed
_atom_sites_solution_primary direct
_atom_sites_solution_secondary difmap
_audit_creation_method SHELXL-2014
_cell_angle_alpha 90
_cell_angle_beta 108.360(14)
_cell_angle_gamma 90
_cell_formula_units_Z 4
_cell_length_a 14.0064(17)
_cell_length_b 11.0364(10)
_cell_length_c 16.083(2)
_cell_measurement_reflns_used 4959
_cell_measurement_temperature 273(2)
_cell_measurement_theta_max 26.5970
_cell_measurement_theta_min 2.4950
_cell_volume 2359.6(5)
_computing_cell_refinement 'Oxford Diffraction CrysAlis'
_computing_data_collection 'Oxford Diffraction CrysAlis'
_computing_data_reduction 'Oxford Diffraction CrysAlis'
_computing_publication_material 'CIFTAB (Sheldrick, 2014)'
_computing_structure_refinement 'SHELXL-2014 (Sheldrick, 2014)'
_computing_structure_solution 'SHELX-97 (Sheldrick, 1997)'
_diffrn_ambient_temperature 293(2)
_diffrn_detector_area_resol_mean 8.2564
_diffrn_measured_fraction_theta_full 0.999
_diffrn_measured_fraction_theta_max 0.914
_diffrn_measurement_device_type 'Oxford Sapphire CCD'
_diffrn_measurement_method \q/2\q
_diffrn_radiation_type MoK\a
_diffrn_radiation_wavelength 0.71073
_diffrn_reflns_av_R_equivalents 0.0431
_diffrn_reflns_av_unetI/netI 0.0533
_diffrn_reflns_Laue_measured_fraction_full 0.999
_diffrn_reflns_Laue_measured_fraction_max 0.914
_diffrn_reflns_limit_h_max 18
_diffrn_reflns_limit_h_min -17
_diffrn_reflns_limit_k_max 14
_diffrn_reflns_limit_k_min -14
_diffrn_reflns_limit_l_max 19
_diffrn_reflns_limit_l_min -21
_diffrn_reflns_number 15833
_diffrn_reflns_point_group_measured_fraction_full 0.999
_diffrn_reflns_point_group_measured_fraction_max 0.914
_diffrn_reflns_theta_full 25.242
_diffrn_reflns_theta_max 28.392
_diffrn_reflns_theta_min 2.277
_diffrn_source 'fine-focus sealed tube'
_exptl_absorpt_coefficient_mu 0.929
_exptl_absorpt_correction_T_max 0.951
_exptl_absorpt_correction_T_min 0.826
_exptl_absorpt_correction_type analytical
_exptl_absorpt_process_details 'Oxford Diffraction CrysAlis'
_exptl_crystal_colour brown
_exptl_crystal_density_diffrn 1.648
_exptl_crystal_description cuboid
_exptl_crystal_F_000 1192
_exptl_crystal_size_max 0.305
_exptl_crystal_size_mid 0.107
_exptl_crystal_size_min 0.067
_refine_diff_density_max 0.496
_refine_diff_density_min -0.367
_refine_diff_density_rms 0.086
_refine_ls_extinction_coef .
_refine_ls_extinction_method none
_refine_ls_goodness_of_fit_ref 1.033
_refine_ls_hydrogen_treatment constr
_refine_ls_matrix_type full
_refine_ls_number_parameters 298
_refine_ls_number_reflns 5403
_refine_ls_number_restraints 0
_refine_ls_restrained_S_all 1.033
_refine_ls_R_factor_all 0.0766
_refine_ls_R_factor_gt 0.0441
_refine_ls_shift/su_max 0.001
_refine_ls_shift/su_mean 0.000
_refine_ls_structure_factor_coef Fsqd
_refine_ls_weighting_details 'w=1/[\s^2^(Fo^2^)+(0.0383P)^2^+1.6823P] where P=(Fo^2^+2Fc^2^)/3'
_refine_ls_weighting_scheme calc
_refine_ls_wR_factor_gt 0.0874
_refine_ls_wR_factor_ref 0.1000
_reflns_Friedel_coverage 0.000
_reflns_Friedel_fraction_full .
_reflns_Friedel_fraction_max .
_reflns_number_gt 3810
_reflns_number_total 5403
_reflns_threshold_expression 'I > 2\s(I)'
_cod_data_source_file ICA-2020-504-119449.cif
_cod_data_source_block tmen_a
_cod_original_sg_symbol_H-M 'P 21/c'
_cod_database_code 1565280
_shelx_space_group_comment
;
The symmetry employed for this shelxl refinement is uniquely defined
by the following loop, which should always be used as a source of
symmetry information in preference to the above space-group names.
They are only intended as comments.
;
_shelx_estimated_absorpt_t_min 0.765
_shelx_estimated_absorpt_t_max 0.940
_shelxl_version_number 2014-3

loop_
_space_group_symop_operation_xyz
'x, y, z'
'-x, y+1/2, -z+1/2'
'-x, -y, -z'
'x, -y-1/2, z-1/2'

loop_
_atom_site_label
_atom_site_type_symbol
_atom_site_fract_x
_atom_site_fract_y
_atom_site_fract_z
_atom_site_U_iso_or_equiv
_atom_site_adp_type
_atom_site_occupancy
_atom_site_site_symmetry_order
_atom_site_calc_flag
_atom_site_refinement_flags_posn
_atom_site_refinement_flags_adp
_atom_site_refinement_flags_occupancy
_atom_site_disorder_assembly
_atom_site_disorder_group
Ru1 Ru 0.78054(2) 0.29158(2) 0.80199(2) 0.03257(10) Uani 1 1 d . . . . .
Cl1 Cl 0.93901(7) 0.28510(9) 0.91852(6) 0.0445(2) Uani 1 1 d . . . . .
N1 N 0.7414(2) 0.1294(3) 0.85551(19) 0.0387(7) Uani 1 1 d . . . . .
C2 C 0.6912(3) 0.1111(4) 0.9129(3) 0.0514(10) Uani 1 1 d . . . . .
H2A H 0.6661 0.1783 0.9341 0.062 Uiso 1 1 calc R U . . .
C3 C 0.6749(4) -0.0019(4) 0.9422(3) 0.0598(12) Uani 1 1 d . . . . .
H3A H 0.6389 -0.0097 0.9816 0.072 Uiso 1 1 calc R U . . .
C4 C 0.7114(4) -0.1018(4) 0.9134(3) 0.0675(14) Uani 1 1 d . . . . .
H4A H 0.7024 -0.1785 0.9337 0.081 Uiso 1 1 calc R U . . .
C5 C 0.7615(4) -0.0867(4) 0.8541(3) 0.0580(12) Uani 1 1 d . . . . .
H5A H 0.7867 -0.1540 0.8331 0.070 Uiso 1 1 calc R U . . .
C6 C 0.7752(3) 0.0279(3) 0.8247(2) 0.0419(9) Uani 1 1 d . . . . .
C7 C 0.8247(3) 0.0487(3) 0.7591(2) 0.0394(9) Uani 1 1 d . . . . .
C8 C 0.8623(3) -0.0393(4) 0.7160(3) 0.0529(11) Uani 1 1 d . . . . .
H8A H 0.8547 -0.1209 0.7269 0.063 Uiso 1 1 calc R U . . .
C9 C 0.9101(3) -0.0066(4) 0.6579(3) 0.0550(12) Uani 1 1 d . . . . .
H9A H 0.9356 -0.0654 0.6292 0.066 Uiso 1 1 calc R U . . .
C10 C 0.9205(3) 0.1149(4) 0.6419(3) 0.0505(10) Uani 1 1 d . . . . .
H10A H 0.9545 0.1383 0.6032 0.061 Uiso 1 1 calc R U . . .
C11 C 0.8806(3) 0.2010(3) 0.6831(2) 0.0384(8) Uani 1 1 d . . . . .
N12 N 0.8315(2) 0.1677(3) 0.73977(19) 0.0352(7) Uani 1 1 d . . . . .
C13 C 0.8853(3) 0.3329(3) 0.6727(2) 0.0389(9) Uani 1 1 d . . . . .
C14 C 0.9262(3) 0.3850(4) 0.6133(3) 0.0542(11) Uani 1 1 d . . . . .
H14A H 0.9539 0.3362 0.5797 0.065 Uiso 1 1 calc R U . . .
C15 C 0.9258(3) 0.5094(4) 0.6038(3) 0.0609(12) Uani 1 1 d . . . . .
H15A H 0.9540 0.5454 0.5647 0.073 Uiso 1 1 calc R U . . .
C16 C 0.8833(3) 0.5778(4) 0.6527(3) 0.0591(12) Uani 1 1 d . . . . .
H16A H 0.8817 0.6617 0.6476 0.071 Uiso 1 1 calc R U . . .
C17 C 0.8426(3) 0.5214(4) 0.7098(3) 0.0504(10) Uani 1 1 d . . . . .
H17A H 0.8131 0.5699 0.7422 0.060 Uiso 1 1 calc R U . . .
N18 N 0.8424(2) 0.4009(3) 0.72223(19) 0.0388(7) Uani 1 1 d . . . . .
N19 N 0.6308(2) 0.3072(3) 0.7083(2) 0.0476(8) Uani 1 1 d . . . . .
C20 C 0.5786(4) 0.1908(4) 0.6843(4) 0.0799(16) Uani 1 1 d . . . . .
H20A H 0.5799 0.1477 0.7365 0.120 Uiso 1 1 calc R U . . .
H20B H 0.5102 0.2050 0.6493 0.120 Uiso 1 1 calc R U . . .
H20C H 0.6118 0.1435 0.6515 0.120 Uiso 1 1 calc R U . . .
C21 C 0.6265(3) 0.3692(5) 0.6256(3) 0.0683(14) Uani 1 1 d . . . . .
H21A H 0.6600 0.4461 0.6386 0.102 Uiso 1 1 calc R U . . .
H21B H 0.6592 0.3202 0.5933 0.102 Uiso 1 1 calc R U . . .
H21C H 0.5575 0.3817 0.5912 0.102 Uiso 1 1 calc R U . . .
C22 C 0.5740(3) 0.3838(6) 0.7549(3) 0.0801(16) Uani 1 1 d . . . . .
H22A H 0.5145 0.4169 0.7120 0.096 Uiso 1 1 calc R U . . .
H22B H 0.5521 0.3328 0.7946 0.096 Uiso 1 1 calc R U . . .
C23 C 0.6355(4) 0.4845(5) 0.8050(3) 0.0746(15) Uani 1 1 d . . . . .
H23A H 0.6558 0.5374 0.7655 0.090 Uiso 1 1 calc R U . . .
H23B H 0.5958 0.5316 0.8330 0.090 Uiso 1 1 calc R U . . .
N24 N 0.7254(3) 0.4369(3) 0.8721(2) 0.0483(8) Uani 1 1 d . . . . .
C25 C 0.8015(4) 0.5363(4) 0.9082(3) 0.0761(15) Uani 1 1 d . . . . .
H25A H 0.8593 0.5031 0.9516 0.114 Uiso 1 1 calc R U . . .
H25B H 0.8216 0.5709 0.8615 0.114 Uiso 1 1 calc R U . . .
H25C H 0.7719 0.5980 0.9343 0.114 Uiso 1 1 calc R U . . .
C26 C 0.6968(4) 0.4011(4) 0.9515(3) 0.0715(14) Uani 1 1 d . . . . .
H26A H 0.7548 0.3698 0.9957 0.107 Uiso 1 1 calc R U . . .
H26B H 0.6718 0.4707 0.9738 0.107 Uiso 1 1 calc R U . . .
H26C H 0.6456 0.3398 0.9355 0.107 Uiso 1 1 calc R U . . .
O1 O 0.5346(4) 0.6967(5) 0.5849(4) 0.173(3) Uani 1 1 d . . . . .
O2 O 0.5839(4) 0.8922(4) 0.6267(4) 0.1356(19) Uani 1 1 d . . . . .
O3 O 0.6829(5) 0.7346(5) 0.6817(4) 0.169(3) Uani 1 1 d . . . . .
O4 O 0.6579(6) 0.7923(5) 0.5444(4) 0.195(3) Uani 1 1 d . . . . .
Cl2 Cl 0.61211(9) 0.77819(10) 0.60708(8) 0.0559(3) Uani 1 1 d . . . . .

loop_
_atom_site_aniso_label
_atom_site_aniso_U_11
_atom_site_aniso_U_22
_atom_site_aniso_U_33
_atom_site_aniso_U_23
_atom_site_aniso_U_13
_atom_site_aniso_U_12
Ru1 0.03535(16) 0.03131(15) 0.03337(16) 0.00073(13) 0.01414(12) 0.00137(14)
Cl1 0.0424(5) 0.0526(6) 0.0386(5) 0.0019(4) 0.0130(4) -0.0030(5)
N1 0.0434(18) 0.0368(16) 0.0370(17) -0.0012(14) 0.0142(15) -0.0031(14)
C2 0.058(3) 0.053(2) 0.050(2) 0.000(2) 0.027(2) -0.005(2)
C3 0.073(3) 0.067(3) 0.045(3) 0.003(2) 0.027(2) -0.019(3)
C4 0.096(4) 0.047(3) 0.060(3) 0.005(2) 0.025(3) -0.020(3)
C5 0.084(3) 0.034(2) 0.059(3) -0.001(2) 0.028(3) -0.003(2)
C6 0.045(2) 0.034(2) 0.044(2) -0.0043(16) 0.0098(19) -0.0042(17)
C7 0.041(2) 0.038(2) 0.038(2) -0.0046(17) 0.0115(18) 0.0021(18)
C8 0.060(3) 0.036(2) 0.059(3) -0.007(2) 0.014(2) 0.006(2)
C9 0.055(3) 0.059(3) 0.051(3) -0.013(2) 0.016(2) 0.015(2)
C10 0.050(2) 0.064(3) 0.043(2) -0.007(2) 0.022(2) 0.005(2)
C11 0.0346(19) 0.049(2) 0.0322(19) -0.0016(17) 0.0119(16) -0.0023(18)
N12 0.0372(17) 0.0359(15) 0.0308(16) -0.0043(13) 0.0085(14) -0.0030(13)
C13 0.036(2) 0.049(2) 0.0312(19) -0.0017(16) 0.0109(17) -0.0046(17)
C14 0.055(3) 0.069(3) 0.045(2) 0.000(2) 0.025(2) -0.008(2)
C15 0.064(3) 0.071(3) 0.052(3) 0.009(2) 0.024(2) -0.020(3)
C16 0.070(3) 0.051(3) 0.057(3) 0.009(2) 0.022(3) -0.012(2)
C17 0.060(3) 0.043(2) 0.050(3) 0.0030(19) 0.021(2) 0.000(2)
N18 0.0415(18) 0.0407(17) 0.0347(17) 0.0001(14) 0.0129(15) -0.0032(15)
N19 0.0407(18) 0.054(2) 0.047(2) 0.0088(16) 0.0122(16) -0.0014(16)
C20 0.058(3) 0.082(4) 0.078(4) 0.015(3) -0.008(3) -0.025(3)
C21 0.054(3) 0.093(4) 0.049(3) 0.019(3) 0.004(2) -0.004(3)
C22 0.045(3) 0.124(5) 0.069(3) 0.012(3) 0.016(3) 0.025(3)
C23 0.080(4) 0.078(3) 0.067(3) 0.004(3) 0.025(3) 0.038(3)
N24 0.057(2) 0.0398(18) 0.056(2) 0.0026(16) 0.0286(18) 0.0104(17)
C25 0.114(4) 0.048(3) 0.077(4) -0.013(3) 0.046(3) -0.005(3)
C26 0.088(4) 0.070(3) 0.066(3) -0.003(3) 0.038(3) 0.004(3)
O1 0.120(4) 0.146(5) 0.214(6) -0.035(4) -0.001(4) -0.069(4)
O2 0.156(5) 0.085(3) 0.199(5) -0.011(3) 0.102(4) 0.031(3)
O3 0.164(5) 0.109(4) 0.163(5) 0.036(3) -0.051(4) -0.010(4)
O4 0.324(9) 0.155(5) 0.204(6) -0.018(4) 0.220(7) -0.007(5)
Cl2 0.0547(6) 0.0563(7) 0.0580(7) -0.0063(5) 0.0196(5) 0.0027(6)

loop_
_atom_type_symbol
_atom_type_description
_atom_type_scat_dispersion_real
_atom_type_scat_dispersion_imag
_atom_type_scat_source
C C 0.0033 0.0016 'International Tables Vol C Tables 4.2.6.8 and 6.1.1.4'
H H 0.0000 0.0000 'International Tables Vol C Tables 4.2.6.8 and 6.1.1.4'
N N 0.0061 0.0033 'International Tables Vol C Tables 4.2.6.8 and 6.1.1.4'
O O 0.0106 0.0060 'International Tables Vol C Tables 4.2.6.8 and 6.1.1.4'
Cl Cl 0.1484 0.1585 'International Tables Vol C Tables 4.2.6.8 and 6.1.1.4'
Ru Ru -1.2594 0.8363 'International Tables Vol C Tables 4.2.6.8 and 6.1.1.4'

loop_
_geom_angle_atom_site_label_1
_geom_angle_atom_site_label_2
_geom_angle_atom_site_label_3
_geom_angle
_geom_angle_site_symmetry_1
_geom_angle_site_symmetry_3
N12 Ru1 N1 78.55(12) . .
N12 Ru1 N18 78.75(12) . .
N1 Ru1 N18 157.30(11) . .
N12 Ru1 N19 97.41(13) . .
N1 Ru1 N19 91.84(12) . .
N18 Ru1 N19 91.39(12) . .
N12 Ru1 N24 178.30(12) . .
N1 Ru1 N24 103.03(12) . .
N18 Ru1 N24 99.66(12) . .
N19 Ru1 N24 83.19(13) . .
N12 Ru1 Cl1 88.96(9) . .
N1 Ru1 Cl1 87.25(8) . .
N18 Ru1 Cl1 92.02(9) . .
N19 Ru1 Cl1 173.26(9) . .
N24 Ru1 Cl1 90.51(10) . .
C2 N1 C6 116.3(3) . .
C2 N1 Ru1 131.5(3) . .
C6 N1 Ru1 112.3(2) . .
N1 C2 C3 123.4(4) . .
N1 C2 H2A 118.3 . .
C3 C2 H2A 118.3 . .
C4 C3 C2 120.0(4) . .
C4 C3 H3A 120.0 . .
C2 C3 H3A 120.0 . .
C3 C4 C5 118.2(4) . .
C3 C4 H4A 120.9 . .
C5 C4 H4A 120.9 . .
C4 C5 C6 120.6(4) . .
C4 C5 H5A 119.7 . .
C6 C5 H5A 119.7 . .
N1 C6 C5 121.5(4) . .
N1 C6 C7 115.7(3) . .
C5 C6 C7 122.8(4) . .
N12 C7 C8 119.8(4) . .
N12 C7 C6 113.7(3) . .
C8 C7 C6 126.5(4) . .
C9 C8 C7 120.2(4) . .
C9 C8 H8A 119.9 . .
C7 C8 H8A 119.9 . .
C8 C9 C10 119.4(4) . .
C8 C9 H9A 120.3 . .
C10 C9 H9A 120.3 . .
C11 C10 C9 119.8(4) . .
C11 C10 H10A 120.1 . .
C9 C10 H10A 120.1 . .
N12 C11 C10 120.5(4) . .
N12 C11 C13 113.3(3) . .
C10 C11 C13 126.2(3) . .
C11 N12 C7 120.2(3) . .
C11 N12 Ru1 119.9(2) . .
C7 N12 Ru1 119.7(2) . .
N18 C13 C14 121.9(4) . .
N18 C13 C11 115.8(3) . .
C14 C13 C11 122.2(4) . .
C15 C14 C13 120.1(4) . .
C15 C14 H14A 120.0 . .
C13 C14 H14A 120.0 . .
C16 C15 C14 118.5(4) . .
C16 C15 H15A 120.8 . .
C14 C15 H15A 120.8 . .
C15 C16 C17 119.1(4) . .
C15 C16 H16A 120.4 . .
C17 C16 H16A 120.4 . .
N18 C17 C16 124.6(4) . .
N18 C17 H17A 117.7 . .
C16 C17 H17A 117.7 . .
C17 N18 C13 115.9(3) . .
C17 N18 Ru1 131.9(3) . .
C13 N18 Ru1 112.1(2) . .
C20 N19 C21 107.0(4) . .
C20 N19 C22 108.8(4) . .
C21 N19 C22 107.9(4) . .
C20 N19 Ru1 113.9(3) . .
C21 N19 Ru1 114.7(2) . .
C22 N19 Ru1 104.2(3) . .
N19 C20 H20A 109.5 . .
N19 C20 H20B 109.5 . .
H20A C20 H20B 109.5 . .
N19 C20 H20C 109.5 . .
H20A C20 H20C 109.5 . .
H20B C20 H20C 109.5 . .
N19 C21 H21A 109.5 . .
N19 C21 H21B 109.5 . .
H21A C21 H21B 109.5 . .
N19 C21 H21C 109.5 . .
H21A C21 H21C 109.5 . .
H21B C21 H21C 109.5 . .
C23 C22 N19 112.5(4) . .
C23 C22 H22A 109.1 . .
N19 C22 H22A 109.1 . .
C23 C22 H22B 109.1 . .
N19 C22 H22B 109.1 . .
H22A C22 H22B 107.8 . .
N24 C23 C22 110.4(4) . .
N24 C23 H23A 109.6 . .
C22 C23 H23A 109.6 . .
N24 C23 H23B 109.6 . .
C22 C23 H23B 109.6 . .
H23A C23 H23B 108.1 . .
C23 N24 C26 108.6(4) . .
C23 N24 C25 111.0(4) . .
C26 N24 C25 102.0(3) . .
C23 N24 Ru1 103.8(3) . .
C26 N24 Ru1 117.8(3) . .
C25 N24 Ru1 113.6(3) . .
N24 C25 H25A 109.5 . .
N24 C25 H25B 109.5 . .
H25A C25 H25B 109.5 . .
N24 C25 H25C 109.5 . .
H25A C25 H25C 109.5 . .
H25B C25 H25C 109.5 . .
N24 C26 H26A 109.5 . .
N24 C26 H26B 109.5 . .
H26A C26 H26B 109.5 . .
N24 C26 H26C 109.5 . .
H26A C26 H26C 109.5 . .
H26B C26 H26C 109.5 . .
O4 Cl2 O1 113.7(4) . .
O4 Cl2 O3 107.8(5) . .
O1 Cl2 O3 107.0(4) . .
O4 Cl2 O2 107.4(3) . .
O1 Cl2 O2 113.4(4) . .
O3 Cl2 O2 107.3(4) . .

loop_
_geom_bond_atom_site_label_1
_geom_bond_atom_site_label_2
_geom_bond_distance
_geom_bond_site_symmetry_2
Ru1 N12 1.958(3) .
Ru1 N1 2.131(3) .
Ru1 N18 2.134(3) .
Ru1 N19 2.170(3) .
Ru1 N24 2.233(3) .
Ru1 Cl1 2.4132(11) .
N1 C2 1.341(5) .
N1 C6 1.368(5) .
C2 C3 1.377(6) .
C2 H2A 0.9300 .
C3 C4 1.356(6) .
C3 H3A 0.9300 .
C4 C5 1.361(6) .
C4 H4A 0.9300 .
C5 C6 1.385(5) .
C5 H5A 0.9300 .
C6 C7 1.452(5) .
C7 N12 1.360(4) .
C7 C8 1.389(5) .
C8 C9 1.358(6) .
C8 H8A 0.9300 .
C9 C10 1.381(6) .
C9 H9A 0.9300 .
C10 C11 1.375(5) .
C10 H10A 0.9300 .
C11 N12 1.354(4) .
C11 C13 1.469(5) .
C13 N18 1.364(4) .
C13 C14 1.385(5) .
C14 C15 1.381(6) .
C14 H14A 0.9300 .
C15 C16 1.355(6) .
C15 H15A 0.9300 .
C16 C17 1.374(5) .
C16 H16A 0.9300 .
C17 N18 1.344(5) .
C17 H17A 0.9300 .
N19 C20 1.468(5) .
N19 C21 1.481(5) .
N19 C22 1.512(6) .
C20 H20A 0.9600 .
C20 H20B 0.9600 .
C20 H20C 0.9600 .
C21 H21A 0.9600 .
C21 H21B 0.9600 .
C21 H21C 0.9600 .
C22 C23 1.480(7) .
C22 H22A 0.9700 .
C22 H22B 0.9700 .
C23 N24 1.473(5) .
C23 H23A 0.9700 .
C23 H23B 0.9700 .
N24 C26 1.507(5) .
N24 C25 1.512(6) .
C25 H25A 0.9600 .
C25 H25B 0.9600 .
C25 H25C 0.9600 .
C26 H26A 0.9600 .
C26 H26B 0.9600 .
C26 H26C 0.9600 .
O1 Cl2 1.368(5) .
O2 Cl2 1.384(4) .
O3 Cl2 1.380(5) .
O4 Cl2 1.364(5) .

loop_
_geom_hbond_atom_site_label_D
_geom_hbond_atom_site_label_H
_geom_hbond_atom_site_label_A
_geom_hbond_distance_DH
_geom_hbond_distance_HA
_geom_hbond_distance_DA
_geom_hbond_angle_DHA
_geom_hbond_site_symmetry_A
C14 H14A Cl1 0.93 2.87 3.705(4) 150.5 4_565
C17 H17A O3 0.93 2.54 3.180(7) 126.1 .
C20 H20A N1 0.96 2.47 3.047(6) 118.6 .
C23 H23A O3 0.97 2.65 3.582(8) 161.2 .
C25 H25A Cl1 0.96 2.77 3.349(5) 119.3 .

loop_
_geom_torsion_atom_site_label_1
_geom_torsion_atom_site_label_2
_geom_torsion_atom_site_label_3
_geom_torsion_atom_site_label_4
_geom_torsion
_geom_torsion_site_symmetry_1
_geom_torsion_site_symmetry_2
_geom_torsion_site_symmetry_3
_geom_torsion_site_symmetry_4
C6 N1 C2 C3 1.3(6) . . . .
Ru1 N1 C2 C3 -178.3(3) . . . .
N1 C2 C3 C4 0.7(7) . . . .
C2 C3 C4 C5 -1.6(7) . . . .
C3 C4 C5 C6 0.5(7) . . . .
C2 N1 C6 C5 -2.5(6) . . . .
Ru1 N1 C6 C5 177.2(3) . . . .
C2 N1 C6 C7 176.8(3) . . . .
Ru1 N1 C6 C7 -3.5(4) . . . .
C4 C5 C6 N1 1.6(7) . . . .
C4 C5 C6 C7 -177.6(4) . . . .
N1 C6 C7 N12 1.3(5) . . . .
C5 C6 C7 N12 -179.4(4) . . . .
N1 C6 C7 C8 -177.8(4) . . . .
C5 C6 C7 C8 1.5(7) . . . .
N12 C7 C8 C9 3.2(6) . . . .
C6 C7 C8 C9 -177.8(4) . . . .
C7 C8 C9 C10 -0.3(7) . . . .
C8 C9 C10 C11 -1.5(7) . . . .
C9 C10 C11 N12 0.3(6) . . . .
C9 C10 C11 C13 -179.8(4) . . . .
C10 C11 N12 C7 2.6(5) . . . .
C13 C11 N12 C7 -177.2(3) . . . .
C10 C11 N12 Ru1 177.2(3) . . . .
C13 C11 N12 Ru1 -2.6(4) . . . .
C8 C7 N12 C11 -4.4(5) . . . .
C6 C7 N12 C11 176.5(3) . . . .
C8 C7 N12 Ru1 -179.0(3) . . . .
C6 C7 N12 Ru1 1.9(4) . . . .
N12 C11 C13 N18 1.4(5) . . . .
C10 C11 C13 N18 -178.4(4) . . . .
N12 C11 C13 C14 -175.5(3) . . . .
C10 C11 C13 C14 4.7(6) . . . .
N18 C13 C14 C15 1.1(6) . . . .
C11 C13 C14 C15 177.8(4) . . . .
C13 C14 C15 C16 -1.0(7) . . . .
C14 C15 C16 C17 0.2(7) . . . .
C15 C16 C17 N18 0.8(7) . . . .
C16 C17 N18 C13 -0.8(6) . . . .
C16 C17 N18 Ru1 -177.4(3) . . . .
C14 C13 N18 C17 -0.2(5) . . . .
C11 C13 N18 C17 -177.1(3) . . . .
C14 C13 N18 Ru1 177.1(3) . . . .
C11 C13 N18 Ru1 0.2(4) . . . .
C20 N19 C22 C23 162.2(4) . . . .
C21 N19 C22 C23 -81.9(5) . . . .
Ru1 N19 C22 C23 40.4(5) . . . .
N19 C22 C23 N24 -60.1(5) . . . .
C22 C23 N24 C26 -82.8(5) . . . .
C22 C23 N24 C25 165.7(4) . . . .
C22 C23 N24 Ru1 43.3(4) . . . .
